data_8106496
loop_
_publ_author_name
'Zhao, Li-Ting'
'Wei, Ya-Nan'
'Li, Chuan-Bi'
'Song, Xian-Shi'
'Li, Jia-Run'

_publ_section_title
;
 Crystal structure of poly[diaqua-(1,10-phenanthroline-\k2
 N,N&#x2032;)-(\m2-2,5-dihydroxytere-phthalato)-bis(\m4-2,5-dihydroxyterephthalato)dicerium(III)],
 C24H16CeN2O10
;
_journal_issue 2
_journal_name_full 'Zeitschrift f\"ur Kristallographie - New Crystal Structures'
_journal_page_first 241
_journal_page_last 243
_journal_paper_doi 10.1515/ncrs-2016-0223
_journal_volume 232
_journal_year 2017
_chemical_formula_moiety 'C24 H16 Ce N2 O10'
_chemical_formula_sum 'C24 H16 Ce N2 O10'
_chemical_formula_weight 632.51
_chemical_name_systematic
;
Crystal structure of poly[diaqua di(1,10-phenanthroline-\k^2^<i>N</i>,<i>N</i>')
(\m~2~-2,5-dihydroxyterephthalato)(di-\m~4~-2,5-dihydroxyterephthalato)
dicerium(III)]
;
_space_group_IT_number 2
_space_group_name_Hall '-P 1'
_space_group_name_H-M_alt 'P -1'
_symmetry_cell_setting triclinic
_symmetry_space_group_name_H-M 'P -1'
_atom_sites_solution_hydrogens geom
_atom_sites_solution_primary direct
_atom_sites_solution_secondary difmap
_audit_creation_method SHELXL-97
_cell_angle_alpha 109.5590(10)
_cell_angle_beta 92.598(2)
_cell_angle_gamma 95.385(2)
_cell_formula_units_Z 2
_cell_length_a 9.7971(9)
_cell_length_b 9.9998(9)
_cell_length_c 12.2287(12)
_cell_measurement_reflns_used 2752
_cell_measurement_temperature 296(2)
_cell_measurement_theta_max 25.89
_cell_measurement_theta_min 2.85
_cell_volume 1120.15(18)
_computing_cell_refinement 'Bruker SMART'
_computing_data_collection 'Bruker SMART'
_computing_data_reduction 'Bruker SAINT'
_computing_molecular_graphics 'Bruker SHELXTL'
_computing_publication_material 'Bruker SHELXTL'
_computing_structure_refinement 'SHELXL-97 (Sheldrick, 2008)'
_computing_structure_solution 'Bruker SHELXTL'
_diffrn_ambient_temperature 296(2)
_diffrn_measured_fraction_theta_full 0.993
_diffrn_measured_fraction_theta_max 0.988
_diffrn_measurement_device_type 'CCD area detector'
_diffrn_measurement_method 'phi and omega scans'
_diffrn_radiation_monochromator graphite
_diffrn_radiation_source 'fine-focus sealed tube'
_diffrn_radiation_type MoK\a
_diffrn_radiation_wavelength 0.71073
_diffrn_reflns_av_R_equivalents 0.0248
_diffrn_reflns_av_sigmaI/netI 0.0490
_diffrn_reflns_limit_h_max 12
_diffrn_reflns_limit_h_min -9
_diffrn_reflns_limit_k_max 11
_diffrn_reflns_limit_k_min -12
_diffrn_reflns_limit_l_max 15
_diffrn_reflns_limit_l_min -14
_diffrn_reflns_number 6216
_diffrn_reflns_theta_full 25.00
_diffrn_reflns_theta_max 26.12
_diffrn_reflns_theta_min 1.77
_exptl_absorpt_coefficient_mu 2.098
_exptl_absorpt_correction_T_max 0.716
_exptl_absorpt_correction_T_min 0.566
_exptl_absorpt_correction_type multi-scan
_exptl_absorpt_process_details '(SADABS; Bruker; 2002)'
_exptl_crystal_colour yellow
_exptl_crystal_density_diffrn 1.875
_exptl_crystal_density_method 'not measured'
_exptl_crystal_description block
_exptl_crystal_F_000 624
_exptl_crystal_size_max 0.37
_exptl_crystal_size_mid 0.24
_exptl_crystal_size_min 0.05
_refine_diff_density_max 1.307
_refine_diff_density_min -1.196
_refine_diff_density_rms 0.120
_refine_ls_extinction_method none
_refine_ls_goodness_of_fit_ref 1.021
_refine_ls_hydrogen_treatment constr
_refine_ls_matrix_type full
_refine_ls_number_parameters 334
_refine_ls_number_reflns 4402
_refine_ls_number_restraints 0
_refine_ls_restrained_S_all 1.021
_refine_ls_R_factor_all 0.0399
_refine_ls_R_factor_gt 0.0346
_refine_ls_shift/su_max 0.001
_refine_ls_shift/su_mean 0.000
_refine_ls_structure_factor_coef Fsqd
_refine_ls_weighting_details 'calc w=1/[\s^2^(Fo^2^)+(0.0561P)^2^+0.0000P] where P=(Fo^2^+2Fc^2^)/3'
_refine_ls_weighting_scheme calc
_refine_ls_wR_factor_gt 0.0871
_refine_ls_wR_factor_ref 0.0909
_reflns_number_gt 3945
_reflns_number_total 4402
_reflns_threshold_expression >2\s(I)
_cod_data_source_file suppl_ncrs-2016-0223_suppl.cif
_cod_data_source_block z
_cod_original_sg_symbol_H-M P-1
_cod_database_code 8106496

loop_
_symmetry_equiv_pos_as_xyz
'x, y, z'
'-x, -y, -z'

loop_
_atom_site_label
_atom_site_type_symbol
_atom_site_fract_x
_atom_site_fract_y
_atom_site_fract_z
_atom_site_U_iso_or_equiv
_atom_site_adp_type
_atom_site_occupancy
_atom_site_symmetry_multiplicity
_atom_site_calc_flag
_atom_site_refinement_flags
_atom_site_disorder_assembly
_atom_site_disorder_group
Ce Ce 0.68400(2) 0.58477(2) 0.607405(18) 0.02100(9) Uani 1 1 d . . .
C1 C 0.8863(5) 0.9305(5) 0.6930(5) 0.0380(11) Uani 1 1 d . . .
H1 H 0.9023 0.8928 0.6148 0.046 Uiso 1 1 calc R . .
C2 C 0.9566(6) 1.0627(5) 0.7589(5) 0.0512(14) Uani 1 1 d . . .
H2 H 1.0166 1.1121 0.7251 0.061 Uiso 1 1 calc R . .
C3 C 0.9357(7) 1.1177(6) 0.8728(6) 0.0625(17) Uani 1 1 d . . .
H3 H 0.9828 1.2052 0.9186 0.075 Uiso 1 1 calc R . .
C4 C 0.8440(6) 1.0441(6) 0.9221(5) 0.0501(14) Uani 1 1 d . . .
C5 C 0.8174(9) 1.0978(8) 1.0416(6) 0.085(3) Uani 1 1 d . . .
H5 H 0.8641 1.1843 1.0897 0.102 Uiso 1 1 calc R . .
C6 C 0.7261(10) 1.0259(9) 1.0860(5) 0.094(3) Uani 1 1 d . . .
H6 H 0.7132 1.0610 1.1651 0.112 Uiso 1 1 calc R . .
C7 C 0.6478(8) 0.8949(7) 1.0125(5) 0.0660(19) Uani 1 1 d . . .
C8 C 0.5459(10) 0.8216(9) 1.0537(6) 0.099(3) Uani 1 1 d . . .
H8 H 0.5280 0.8563 1.1316 0.119 Uiso 1 1 calc R . .
C9 C 0.4724(9) 0.6993(8) 0.9802(6) 0.084(3) Uani 1 1 d . . .
H9 H 0.4022 0.6511 1.0061 0.101 Uiso 1 1 calc R . .
C10 C 0.5058(6) 0.6493(6) 0.8656(5) 0.0560(16) Uani 1 1 d . . .
H10 H 0.4575 0.5647 0.8159 0.067 Uiso 1 1 calc R . .
C11 C 0.6738(5) 0.8363(5) 0.8950(4) 0.0376(11) Uani 1 1 d . . .
C12 C 0.7743(5) 0.9118(5) 0.8488(4) 0.0356(10) Uani 1 1 d . . .
C13 C 0.4309(4) 0.3173(4) 0.6209(3) 0.0237(8) Uani 1 1 d . . .
C14 C 0.4082(4) 0.1704(4) 0.6271(3) 0.0230(8) Uani 1 1 d . . .
C15 C 0.5160(4) 0.1051(4) 0.6600(3) 0.0243(8) Uani 1 1 d . . .
C16 C 0.4942(4) -0.0392(4) 0.6444(4) 0.0257(9) Uani 1 1 d . . .
H16 H 0.5657 -0.0832 0.6651 0.031 Uiso 1 1 calc R . .
C17 C 0.2815(4) 0.0914(4) 0.5856(4) 0.0279(9) Uani 1 1 d . . .
H17 H 0.2092 0.1365 0.5677 0.034 Uiso 1 1 calc R . .
C18 C 0.2591(4) -0.0529(4) 0.5700(4) 0.0263(9) Uani 1 1 d . . .
C19 C 0.3688(4) -0.1199(4) 0.5990(3) 0.0237(8) Uani 1 1 d . . .
C20 C 0.3550(4) -0.2779(4) 0.5707(4) 0.0255(9) Uani 1 1 d . . .
C21 C 0.9537(5) 0.5004(5) 0.7645(4) 0.0357(11) Uani 1 1 d . . .
C22 C 0.9794(4) 0.4995(5) 0.8857(4) 0.0261(9) Uani 1 1 d . . .
C23 C 0.8744(4) 0.5268(5) 0.9614(4) 0.0303(10) Uani 1 1 d . . .
H23 H 0.7898 0.5448 0.9353 0.036 Uiso 1 1 calc R . .
C24 C 1.1059(4) 0.4724(5) 0.9251(4) 0.0301(9) Uani 1 1 d . . .
N1 N 0.7981(4) 0.8550(4) 0.7346(3) 0.0299(8) Uani 1 1 d . . .
N2 N 0.6019(4) 0.7142(4) 0.8226(3) 0.0396(10) Uani 1 1 d . . .
O1 O 0.5474(3) 0.3906(3) 0.6600(3) 0.0295(7) Uani 1 1 d . . .
O2 O 0.3360(3) 0.3602(3) 0.5727(3) 0.0305(7) Uani 1 1 d . . .
O1W O 0.9188(3) 0.6307(3) 0.5386(3) 0.0310(7) Uani 1 1 d . . .
H1WA H 0.9824 0.6168 0.5732 0.037 Uiso 1 1 d R . .
H1WB H 0.9276 0.6021 0.4705 0.037 Uiso 1 1 d R . .
O3 O 0.6427(3) 0.1760(3) 0.7045(3) 0.0368(8) Uani 1 1 d . . .
H3A H 0.6436 0.2601 0.7099 0.055 Uiso 1 1 calc R . .
O4 O 0.1337(3) -0.1221(3) 0.5245(3) 0.0419(9) Uani 1 1 d . . .
H4 H 0.1320 -0.2064 0.5185 0.063 Uiso 1 1 calc R . .
O5 O 0.2419(3) -0.3505(3) 0.5231(3) 0.0337(7) Uani 1 1 d . . .
O6 O 0.4584(3) -0.3383(3) 0.5858(3) 0.0323(7) Uani 1 1 d . . .
O7 O 0.8391(3) 0.5310(4) 0.7364(3) 0.0436(8) Uani 1 1 d . . .
O8 O 1.0480(4) 0.4744(6) 0.6976(3) 0.0675(14) Uani 1 1 d . . .
O9 O 1.2123(3) 0.4428(5) 0.8561(3) 0.0545(11) Uani 1 1 d . . .
H9A H 1.1821 0.4093 0.7876 0.082 Uiso 1 1 calc R . .

loop_
_atom_site_aniso_label
_atom_site_aniso_U_11
_atom_site_aniso_U_22
_atom_site_aniso_U_33
_atom_site_aniso_U_23
_atom_site_aniso_U_13
_atom_site_aniso_U_12
Ce 0.02404(14) 0.01733(14) 0.02125(14) 0.00655(10) 0.00183(9) 0.00066(9)
C1 0.039(3) 0.032(3) 0.043(3) 0.012(2) 0.009(2) 0.001(2)
C2 0.046(3) 0.033(3) 0.070(4) 0.014(3) 0.013(3) -0.007(2)
C3 0.074(4) 0.030(3) 0.063(4) -0.005(3) 0.003(3) -0.015(3)
C4 0.063(4) 0.035(3) 0.039(3) -0.002(2) 0.003(3) -0.003(3)
C5 0.114(6) 0.059(4) 0.046(4) -0.018(3) 0.003(4) -0.026(4)
C6 0.134(7) 0.087(5) 0.026(3) -0.016(3) 0.016(4) -0.028(5)
C7 0.097(5) 0.057(4) 0.027(3) -0.004(3) 0.017(3) -0.013(4)
C8 0.156(8) 0.092(6) 0.031(3) 0.003(4) 0.045(4) -0.024(6)
C9 0.110(6) 0.075(5) 0.057(4) 0.010(4) 0.048(4) -0.018(4)
C10 0.062(4) 0.048(3) 0.049(3) 0.005(3) 0.030(3) -0.007(3)
C11 0.053(3) 0.030(2) 0.024(2) 0.000(2) 0.007(2) 0.005(2)
C12 0.041(3) 0.031(2) 0.029(2) 0.003(2) -0.002(2) 0.004(2)
C13 0.033(2) 0.023(2) 0.0178(19) 0.0097(17) 0.0096(16) 0.0035(17)
C14 0.028(2) 0.022(2) 0.021(2) 0.0076(16) 0.0079(16) 0.0048(16)
C15 0.028(2) 0.024(2) 0.022(2) 0.0082(17) 0.0021(16) 0.0031(17)
C16 0.027(2) 0.025(2) 0.027(2) 0.0114(18) 0.0027(17) 0.0070(17)
C17 0.025(2) 0.025(2) 0.040(3) 0.017(2) 0.0076(18) 0.0098(17)
C18 0.026(2) 0.020(2) 0.033(2) 0.0081(18) 0.0077(17) 0.0032(16)
C19 0.029(2) 0.020(2) 0.024(2) 0.0094(17) 0.0074(16) 0.0061(16)
C20 0.030(2) 0.022(2) 0.024(2) 0.0067(17) 0.0110(17) 0.0053(17)
C21 0.033(2) 0.048(3) 0.026(2) 0.016(2) -0.0039(19) -0.004(2)
C22 0.027(2) 0.029(2) 0.023(2) 0.0099(18) 0.0030(16) 0.0001(17)
C23 0.021(2) 0.036(2) 0.031(2) 0.010(2) -0.0038(17) 0.0003(18)
C24 0.025(2) 0.039(3) 0.026(2) 0.0104(19) 0.0031(17) 0.0037(18)
N1 0.035(2) 0.0229(19) 0.028(2) 0.0040(16) 0.0024(16) 0.0018(15)
N2 0.047(2) 0.033(2) 0.033(2) 0.0032(18) 0.0145(18) 0.0008(18)
O1 0.0313(16) 0.0247(16) 0.0337(17) 0.0138(13) 0.0008(13) -0.0050(12)
O2 0.0330(16) 0.0287(16) 0.0368(17) 0.0193(14) 0.0051(13) 0.0067(13)
O1W 0.0280(15) 0.0314(17) 0.0305(16) 0.0073(13) 0.0020(12) 0.0006(13)
O3 0.0293(16) 0.0301(17) 0.049(2) 0.0147(15) -0.0098(14) -0.0048(13)
O4 0.0224(16) 0.0241(17) 0.079(3) 0.0189(17) -0.0017(16) -0.0028(13)
O5 0.0320(17) 0.0203(15) 0.0452(19) 0.0066(14) 0.0055(14) 0.0009(13)
O6 0.0380(18) 0.0253(16) 0.0384(18) 0.0144(14) 0.0084(14) 0.0113(13)
O7 0.0407(19) 0.061(2) 0.0332(18) 0.0216(17) -0.0043(15) 0.0100(17)
O8 0.039(2) 0.139(4) 0.031(2) 0.035(2) 0.0083(17) 0.017(2)
O9 0.0310(18) 0.105(3) 0.0311(18) 0.024(2) 0.0092(14) 0.019(2)

loop_
_atom_type_symbol
_atom_type_description
_atom_type_scat_dispersion_real
_atom_type_scat_dispersion_imag
_atom_type_scat_source
C C 0.0033 0.0016 'International Tables Vol C Tables 4.2.6.8 and 6.1.1.4'
H H 0.0000 0.0000 'International Tables Vol C Tables 4.2.6.8 and 6.1.1.4'
N N 0.0061 0.0033 'International Tables Vol C Tables 4.2.6.8 and 6.1.1.4'
O O 0.0106 0.0060 'International Tables Vol C Tables 4.2.6.8 and 6.1.1.4'
Ce Ce -0.2486 2.6331 'International Tables Vol C Tables 4.2.6.8 and 6.1.1.4'

loop_
_geom_angle_atom_site_label_1
_geom_angle_atom_site_label_2
_geom_angle_atom_site_label_3
_geom_angle
_geom_angle_site_symmetry_1
_geom_angle_site_symmetry_3
O7 Ce O6 144.38(11) . 1_565
O7 Ce O2 143.97(11) . 2_666
O6 Ce O2 70.82(10) 1_565 2_666
O7 Ce O1 76.20(11) . .
O6 Ce O1 83.51(10) 1_565 .
O2 Ce O1 128.67(10) 2_666 .
O7 Ce O1W 75.81(11) . .
O6 Ce O1W 134.99(10) 1_565 .
O2 Ce O1W 68.66(10) 2_666 .
O1 Ce O1W 138.32(10) . .
O7 Ce O5 78.26(11) . 2_656
O6 Ce O5 124.00(10) 1_565 2_656
O2 Ce O5 84.23(10) 2_666 2_656
O1 Ce O5 74.35(10) . 2_656
O1W Ce O5 70.18(10) . 2_656
O7 Ce N2 74.87(13) . .
O6 Ce N2 71.52(12) 1_565 .
O2 Ce N2 132.09(12) 2_666 .
O1 Ce N2 74.04(11) . .
O1W Ce N2 126.14(11) . .
O5 Ce N2 142.40(11) 2_656 .
O7 Ce N1 80.74(12) . .
O6 Ce N1 92.71(11) 1_565 .
O2 Ce N1 92.87(10) 2_666 .
O1 Ce N1 133.05(10) . .
O1W Ce N1 70.82(10) . .
O5 Ce N1 139.09(10) 2_656 .
N2 Ce N1 60.60(12) . .
O7 Ce O6 116.32(11) . 2_656
O6 Ce O6 77.70(10) 1_565 2_656
O2 Ce O6 68.92(9) 2_666 2_656
O1 Ce O6 62.47(9) . 2_656
O1W Ce O6 104.64(9) . 2_656
O5 Ce O6 46.38(9) 2_656 2_656
N2 Ce O6 128.77(11) . 2_656
N1 Ce O6 161.31(10) . 2_656
O7 Ce C20 94.27(12) . 2_656
O6 Ce C20 101.37(11) 1_565 2_656
O2 Ce C20 80.65(10) 2_666 2_656
O1 Ce C20 61.43(10) . 2_656
O1W Ce C20 90.67(10) . 2_656
O5 Ce C20 23.54(10) 2_656 2_656
N2 Ce C20 135.46(11) . 2_656
N1 Ce C20 161.48(11) . 2_656
O6 Ce C20 24.01(10) 2_656 2_656
N1 C1 C2 124.1(5) . .
N1 C1 H1 117.9 . .
C2 C1 H1 117.9 . .
C3 C2 C1 118.5(5) . .
C3 C2 H2 120.7 . .
C1 C2 H2 120.7 . .
C2 C3 C4 120.3(5) . .
C2 C3 H3 119.9 . .
C4 C3 H3 119.9 . .
C3 C4 C12 117.8(5) . .
C3 C4 C5 122.6(5) . .
C12 C4 C5 119.7(6) . .
C6 C5 C4 121.2(6) . .
C6 C5 H5 119.4 . .
C4 C5 H5 119.4 . .
C5 C6 C7 120.5(6) . .
C5 C6 H6 119.7 . .
C7 C6 H6 119.7 . .
C8 C7 C11 117.8(5) . .
C8 C7 C6 122.3(6) . .
C11 C7 C6 119.9(6) . .
C9 C8 C7 120.3(6) . .
C9 C8 H8 119.8 . .
C7 C8 H8 119.8 . .
C8 C9 C10 117.7(6) . .
C8 C9 H9 121.1 . .
C10 C9 H9 121.1 . .
N2 C10 C9 124.2(6) . .
N2 C10 H10 117.9 . .
C9 C10 H10 117.9 . .
N2 C11 C7 121.9(5) . .
N2 C11 C12 118.9(4) . .
C7 C11 C12 119.2(5) . .
N1 C12 C4 121.8(5) . .
N1 C12 C11 118.8(4) . .
C4 C12 C11 119.3(5) . .
O2 C13 O1 123.3(4) . .
O2 C13 C14 118.2(4) . .
O1 C13 C14 118.4(4) . .
C17 C14 C15 119.5(4) . .
C17 C14 C13 118.4(4) . .
C15 C14 C13 121.7(4) . .
O3 C15 C16 118.0(4) . .
O3 C15 C14 123.2(4) . .
C16 C15 C14 118.7(4) . .
C15 C16 C19 121.9(4) . .
C15 C16 H16 119.1 . .
C19 C16 H16 119.1 . .
C14 C17 C18 121.9(4) . .
C14 C17 H17 119.0 . .
C18 C17 H17 119.0 . .
O4 C18 C17 117.6(4) . .
O4 C18 C19 123.8(4) . .
C17 C18 C19 118.6(4) . .
C16 C19 C18 119.2(4) . .
C16 C19 C20 119.9(4) . .
C18 C19 C20 120.6(4) . .
O6 C20 O5 120.9(4) . .
O6 C20 C19 119.9(4) . .
O5 C20 C19 118.9(4) . .
O6 C20 Ce 72.3(2) . 2_656
O5 C20 Ce 53.4(2) . 2_656
C19 C20 Ce 151.1(3) . 2_656
O8 C21 O7 123.4(4) . .
O8 C21 C22 118.7(4) . .
O7 C21 C22 117.9(4) . .
C24 C22 C23 119.2(4) . .
C24 C22 C21 121.4(4) . .
C23 C22 C21 119.5(4) . .
C24 C23 C22 121.3(4) 2_767 .
C24 C23 H23 119.3 2_767 .
C22 C23 H23 119.3 . .
O9 C24 C23 117.9(4) . 2_767
O9 C24 C22 122.6(4) . .
C23 C24 C22 119.5(4) 2_767 .
C1 N1 C12 117.4(4) . .
C1 N1 Ce 122.7(3) . .
C12 N1 Ce 119.6(3) . .
C10 N2 C11 118.1(4) . .
C10 N2 Ce 121.0(3) . .
C11 N2 Ce 120.1(3) . .
C13 O1 Ce 132.8(2) . .
C13 O2 Ce 132.9(3) . 2_666
Ce O1W H1WA 116.6 . .
Ce O1W H1WB 118.5 . .
H1WA O1W H1WB 110.3 . .
C15 O3 H3A 109.5 . .
C18 O4 H4 109.5 . .
C20 O5 Ce 103.0(2) . 2_656
C20 O6 Ce 168.5(3) . 1_545
C20 O6 Ce 83.7(2) . 2_656
Ce O6 Ce 102.30(10) 1_545 2_656
C21 O7 Ce 152.6(3) . .
C24 O9 H9A 109.5 . .

loop_
_geom_bond_atom_site_label_1
_geom_bond_atom_site_label_2
_geom_bond_distance
_geom_bond_site_symmetry_2
Ce O7 2.364(3) .
Ce O6 2.439(3) 1_565
Ce O2 2.447(3) 2_666
Ce O1 2.530(3) .
Ce O1W 2.539(3) .
Ce O5 2.546(3) 2_656
Ce N2 2.712(4) .
Ce N1 2.727(4) .
Ce O6 2.960(3) 2_656
Ce C20 3.088(4) 2_656
C1 N1 1.322(6) .
C1 C2 1.392(7) .
C1 H1 0.9300 .
C2 C3 1.349(9) .
C2 H2 0.9300 .
C3 C4 1.391(8) .
C3 H3 0.9300 .
C4 C12 1.415(7) .
C4 C5 1.424(9) .
C5 C6 1.340(10) .
C5 H5 0.9300 .
C6 C7 1.440(9) .
C6 H6 0.9300 .
C7 C8 1.394(9) .
C7 C11 1.403(7) .
C8 C9 1.365(10) .
C8 H8 0.9300 .
C9 C10 1.387(8) .
C9 H9 0.9300 .
C10 N2 1.320(6) .
C10 H10 0.9300 .
C11 N2 1.353(6) .
C11 C12 1.434(7) .
C12 N1 1.360(6) .
C13 O2 1.261(5) .
C13 O1 1.276(5) .
C13 C14 1.493(5) .
C14 C17 1.382(6) .
C14 C15 1.404(6) .
C15 O3 1.362(5) .
C15 C16 1.385(6) .
C16 C19 1.386(6) .
C16 H16 0.9300 .
C17 C18 1.385(6) .
C17 H17 0.9300 .
C18 O4 1.349(5) .
C18 C19 1.410(6) .
C19 C20 1.491(6) .
C20 O6 1.264(5) .
C20 O5 1.266(5) .
C20 Ce 3.088(4) 2_656
C21 O8 1.249(6) .
C21 O7 1.254(6) .
C21 C22 1.495(6) .
C22 C24 1.392(6) .
C22 C23 1.400(6) .
C23 C24 1.389(6) 2_767
C23 H23 0.9300 .
C24 O9 1.362(5) .
C24 C23 1.389(6) 2_767
O2 Ce 2.447(3) 2_666
O1W H1WA 0.7863 .
O1W H1WB 0.7963 .
O3 H3A 0.8200 .
O4 H4 0.8200 .
O5 Ce 2.546(3) 2_656
O6 Ce 2.439(3) 1_545
O6 Ce 2.960(3) 2_656
O9 H9A 0.8200 .

loop_
_geom_hbond_atom_site_label_D
_geom_hbond_atom_site_label_H
_geom_hbond_atom_site_label_A
_geom_hbond_distance_DH
_geom_hbond_distance_HA
_geom_hbond_distance_DA
_geom_hbond_angle_DHA
_geom_hbond_site_symmetry_A
O1W H1WA O8 0.79 2.51 3.164(5) 141.8 .
O1W H1WA O5 0.79 2.66 3.171(4) 124.6 1_665
O1W H1WB O8 0.80 1.97 2.770(5) 178.1 2_766
O3 H3A O1 0.82 1.92 2.623(4) 143.7 .
O4 H4 O5 0.82 1.89 2.602(4) 144.3 .
O4 H4 O1W 0.82 2.60 3.149(4) 125.8 1_445
O9 H9A O8 0.82 1.97 2.583(5) 131.3 .

loop_
_geom_torsion_atom_site_label_1
_geom_torsion_atom_site_label_2
_geom_torsion_atom_site_label_3
_geom_torsion_atom_site_label_4
_geom_torsion
_geom_torsion_site_symmetry_1
_geom_torsion_site_symmetry_2
_geom_torsion_site_symmetry_3
_geom_torsion_site_symmetry_4
N1 C1 C2 C3 0.9(9) . . . .
C1 C2 C3 C4 -1.0(10) . . . .
C2 C3 C4 C12 -0.3(10) . . . .
C2 C3 C4 C5 -179.5(7) . . . .
C3 C4 C5 C6 178.5(8) . . . .
C12 C4 C5 C6 -0.7(13) . . . .
C4 C5 C6 C7 -2.8(15) . . . .
C5 C6 C7 C8 -175.9(10) . . . .
C5 C6 C7 C11 4.5(14) . . . .
C11 C7 C8 C9 -1.8(14) . . . .
C6 C7 C8 C9 178.7(10) . . . .
C7 C8 C9 C10 2.0(15) . . . .
C8 C9 C10 N2 -1.6(13) . . . .
C8 C7 C11 N2 1.1(11) . . . .
C6 C7 C11 N2 -179.4(7) . . . .
C8 C7 C11 C12 177.7(7) . . . .
C6 C7 C11 C12 -2.8(11) . . . .
C3 C4 C12 N1 1.9(8) . . . .
C5 C4 C12 N1 -178.9(6) . . . .
C3 C4 C12 C11 -176.8(5) . . . .
C5 C4 C12 C11 2.4(9) . . . .
N2 C11 C12 N1 -2.7(7) . . . .
C7 C11 C12 N1 -179.4(6) . . . .
N2 C11 C12 C4 176.1(5) . . . .
C7 C11 C12 C4 -0.6(8) . . . .
O2 C13 C14 C17 -3.6(6) . . . .
O1 C13 C14 C17 179.5(4) . . . .
O2 C13 C14 C15 168.5(4) . . . .
O1 C13 C14 C15 -8.4(6) . . . .
C17 C14 C15 O3 -178.2(4) . . . .
C13 C14 C15 O3 9.8(6) . . . .
C17 C14 C15 C16 3.2(6) . . . .
C13 C14 C15 C16 -168.8(4) . . . .
O3 C15 C16 C19 -179.6(4) . . . .
C14 C15 C16 C19 -1.0(6) . . . .
C15 C14 C17 C18 -3.2(6) . . . .
C13 C14 C17 C18 169.0(4) . . . .
C14 C17 C18 O4 -177.2(4) . . . .
C14 C17 C18 C19 0.9(6) . . . .
C15 C16 C19 C18 -1.4(6) . . . .
C15 C16 C19 C20 172.8(4) . . . .
O4 C18 C19 C16 179.4(4) . . . .
C17 C18 C19 C16 1.4(6) . . . .
O4 C18 C19 C20 5.3(6) . . . .
C17 C18 C19 C20 -172.7(4) . . . .
C16 C19 C20 O6 -1.6(6) . . . .
C18 C19 C20 O6 172.5(4) . . . .
C16 C19 C20 O5 -176.0(4) . . . .
C18 C19 C20 O5 -1.8(6) . . . .
C16 C19 C20 Ce -110.1(6) . . . 2_656
C18 C19 C20 Ce 64.1(7) . . . 2_656
O8 C21 C22 C24 0.9(7) . . . .
O7 C21 C22 C24 -177.3(4) . . . .
O8 C21 C22 C23 -179.3(5) . . . .
O7 C21 C22 C23 2.5(7) . . . .
C24 C22 C23 C24 0.1(7) . . . 2_767
C21 C22 C23 C24 -179.7(4) . . . 2_767
C23 C22 C24 O9 178.9(5) . . . .
C21 C22 C24 O9 -1.3(7) . . . .
C23 C22 C24 C23 -0.1(7) . . . 2_767
C21 C22 C24 C23 179.7(4) . . . 2_767
C2 C1 N1 C12 0.7(7) . . . .
C2 C1 N1 Ce -173.4(4) . . . .
C4 C12 N1 C1 -2.1(7) . . . .
C11 C12 N1 C1 176.7(5) . . . .
C4 C12 N1 Ce 172.2(4) . . . .
C11 C12 N1 Ce -9.0(6) . . . .
O7 Ce N1 C1 106.7(4) . . . .
O6 Ce N1 C1 -108.5(4) 1_565 . . .
O2 Ce N1 C1 -37.6(4) 2_666 . . .
O1 Ce N1 C1 167.9(3) . . . .
O1W Ce N1 C1 28.7(4) . . . .
O5 Ce N1 C1 46.9(4) 2_656 . . .
N2 Ce N1 C1 -175.5(4) . . . .
O6 Ce N1 C1 -50.2(5) 2_656 . . .
C20 Ce N1 C1 31.2(6) 2_656 . . .
O7 Ce N1 C12 -67.2(3) . . . .
O6 Ce N1 C12 77.5(3) 1_565 . . .
O2 Ce N1 C12 148.4(3) 2_666 . . .
O1 Ce N1 C12 -6.1(4) . . . .
O1W Ce N1 C12 -145.3(4) . . . .
O5 Ce N1 C12 -127.1(3) 2_656 . . .
N2 Ce N1 C12 10.5(3) . . . .
O6 Ce N1 C12 135.8(4) 2_656 . . .
C20 Ce N1 C12 -142.8(4) 2_656 . . .
C9 C10 N2 C11 0.9(10) . . . .
C9 C10 N2 Ce 170.4(6) . . . .
C7 C11 N2 C10 -0.6(9) . . . .
C12 C11 N2 C10 -177.2(5) . . . .
C7 C11 N2 Ce -170.2(5) . . . .
C12 C11 N2 Ce 13.2(6) . . . .
O7 Ce N2 C10 -93.5(5) . . . .
O6 Ce N2 C10 74.5(5) 1_565 . . .
O2 Ce N2 C10 114.3(4) 2_666 . . .
O1 Ce N2 C10 -13.8(4) . . . .
O1W Ce N2 C10 -152.7(4) . . . .
O5 Ce N2 C10 -47.6(5) 2_656 . . .
N1 Ce N2 C10 178.7(5) . . . .
O6 Ce N2 C10 18.3(5) 2_656 . . .
C20 Ce N2 C10 -13.0(5) 2_656 . . .
O7 Ce N2 C11 75.7(4) . . . .
O6 Ce N2 C11 -116.2(4) 1_565 . . .
O2 Ce N2 C11 -76.5(4) 2_666 . . .
O1 Ce N2 C11 155.4(4) . . . .
O1W Ce N2 C11 16.5(4) . . . .
O5 Ce N2 C11 121.6(4) 2_656 . . .
N1 Ce N2 C11 -12.0(3) . . . .
O6 Ce N2 C11 -172.4(3) 2_656 . . .
C20 Ce N2 C11 156.2(3) 2_656 . . .
O2 C13 O1 Ce -25.8(6) . . . .
C14 C13 O1 Ce 150.9(3) . . . .
O7 Ce O1 C13 -171.0(4) . . . .
O6 Ce O1 C13 38.5(4) 1_565 . . .
O2 Ce O1 C13 -20.5(4) 2_666 . . .
O1W Ce O1 C13 -121.9(3) . . . .
O5 Ce O1 C13 -89.5(4) 2_656 . . .
N2 Ce O1 C13 111.1(4) . . . .
N1 Ce O1 C13 126.2(3) . . . .
O6 Ce O1 C13 -41.0(3) 2_656 . . .
C20 Ce O1 C13 -68.2(4) 2_656 . . .
O1 C13 O2 Ce 64.6(5) . . . 2_666
C14 C13 O2 Ce -112.1(4) . . . 2_666
O6 C20 O5 Ce -27.6(4) . . . 2_656
C19 C20 O5 Ce 146.6(3) . . . 2_656
O5 C20 O6 Ce 145.3(13) . . . 1_545
C19 C20 O6 Ce -29.0(17) . . . 1_545
Ce C20 O6 Ce 122.2(15) 2_656 . . 1_545
O5 C20 O6 Ce 23.0(4) . . . 2_656
C19 C20 O6 Ce -151.2(4) . . . 2_656
O8 C21 O7 Ce -6.1(11) . . . .
C22 C21 O7 Ce 172.0(5) . . . .
O6 Ce O7 C21 -172.7(7) 1_565 . . .
O2 Ce O7 C21 -8.9(9) 2_666 . . .
O1 Ce O7 C21 130.2(8) . . . .
O1W Ce O7 C21 -18.6(7) . . . .
O5 Ce O7 C21 53.7(7) 2_656 . . .
N2 Ce O7 C21 -152.9(8) . . . .
N1 Ce O7 C21 -91.0(8) . . . .
O6 Ce O7 C21 80.9(8) 2_656 . . .
C20 Ce O7 C21 71.0(8) 2_656 . . .
